data_2005353
loop_
_publ_author_name
'Vega, D.'
'Baggio, R.'
'Garland, M. T.'

_publ_section_title
;
 Monosodium 4-Amino-1-hydroxy-1,1-butanediyldiphosphonate Trihydrate
 (Alendronate)
;
_journal_issue 9
_journal_name_full 'Acta Crystallographica Section C'
_journal_page_first 2198
_journal_page_last 2201
_journal_paper_doi 10.1107/S0108270196006105
_journal_volume 52
_journal_year 1996
_chemical_formula_iupac 'Na 1+, C4 H12 N1 O7 P2 1-, 3H2 O'
_chemical_formula_moiety 'Na 1+, C4 H12 N1 O7 P2 1-, 3H2 O'
_chemical_formula_sum 'C4 H18 N Na O10 P2'
_chemical_formula_weight 325.12
_chemical_name_common ALENDRONATE
_chemical_name_systematic
;
Monosodium 4-amino-1-hydroxy-1,1'-bisphosphonate, trihydrate (Alendronate)
;
_space_group_IT_number 14
_symmetry_cell_setting monoclinic
_symmetry_space_group_name_Hall '-P 2yn'
_symmetry_space_group_name_H-M 'P 1 21/n 1'
_audit_creation_method SHELXL
_cell_angle_alpha 90.
_cell_angle_beta 100.61(1)
_cell_angle_gamma 90.
_cell_formula_units_Z 4
_cell_length_a 7.275(1)
_cell_length_b 9.002(2)
_cell_length_c 19.503(4)
_cell_measurement_reflns_used 25
_cell_measurement_temperature 293(2)
_cell_measurement_theta_max 12.5
_cell_measurement_theta_min 7.5
_cell_volume 1255.4(4)
_computing_cell_refinement 'P3/P4-PC Diffractometer Program'
_computing_data_collection 'P3/P4-PC Diffractometer Program (Siemens, 1991)'
_computing_data_reduction 'XDISK in SHELXTL/PC (Sheldrick, 1991)'
_computing_molecular_graphics 'XP in SHELXTL/PC'
_computing_publication_material
;CIFTAB in SHELXL93, PARST (Nardelli, 1983),CSD (Allen, Kennard & Taylor,
 1983)
;
_computing_structure_refinement 'SHELXL93 (Sheldrick, 1993)'
_computing_structure_solution 'XS in SHELXTL/PC'
_diffrn_ambient_temperature 293(2)
_diffrn_measurement_device 'Siemens R3m'
_diffrn_measurement_method \w/2\q
_diffrn_radiation_monochromator graphite
_diffrn_radiation_source 'fine-focus sealed tube'
_diffrn_radiation_type MoK\a
_diffrn_radiation_wavelength 0.71073
_diffrn_reflns_av_R_equivalents 0.0163
_diffrn_reflns_av_sigmaI/netI 0.0191
_diffrn_reflns_limit_h_max 7
_diffrn_reflns_limit_h_min -1
_diffrn_reflns_limit_k_max 9
_diffrn_reflns_limit_k_min -9
_diffrn_reflns_limit_l_max 20
_diffrn_reflns_limit_l_min -20
_diffrn_reflns_number 4046
_diffrn_reflns_theta_max 22.51
_diffrn_reflns_theta_min 2.12
_diffrn_standards_decay_% 0.0
_diffrn_standards_interval_count 98
_diffrn_standards_number 2
_exptl_absorpt_coefficient_mu 0.426
_exptl_absorpt_correction_type none
_exptl_crystal_colour colorless
_exptl_crystal_density_diffrn 1.720
_exptl_crystal_density_meas ?
_exptl_crystal_description prismatic
_exptl_crystal_F_000 680
_exptl_crystal_size_max 0.30
_exptl_crystal_size_mid 0.25
_exptl_crystal_size_min 0.20
_refine_diff_density_max 0.333
_refine_diff_density_min -0.353
_refine_ls_extinction_method none
_refine_ls_goodness_of_fit_all 1.114
_refine_ls_goodness_of_fit_obs 1.134
_refine_ls_hydrogen_treatment 'H atoms riding'
_refine_ls_matrix_type full
_refine_ls_number_parameters 164
_refine_ls_number_reflns 1641
_refine_ls_number_restraints 0
_refine_ls_restrained_S_all 1.130
_refine_ls_restrained_S_obs 1.137
_refine_ls_R_factor_all 0.0316
_refine_ls_R_factor_obs 0.0284
_refine_ls_shift/esd_max -0.025
_refine_ls_shift/esd_mean 0.004
_refine_ls_structure_factor_coef Fsqd
_refine_ls_weighting_scheme
;
calc w = 1/[\s^2^(F~o~^2^) + (0.0619P)^2^ + 7.3866P]
where P = (F~o~^2^ + 2F~c~^2^)/3
;
_refine_ls_wR_factor_all 0.0828
_refine_ls_wR_factor_obs 0.0744
_reflns_number_observed 1503
_reflns_number_total 1643
_reflns_observed_criterion >2sigma(I)
_cod_data_source_file fg1158.cif
_cod_data_source_block alendronate
_cod_depositor_comments
;
The following automatic conversions were performed:

'_geom_bond_publ_flag' value 'Y' changed to 'y' according to
/home/saulius/struct/CIF-dictionaries/cif_core.dic dictionary named
'cif_core.dic' version 2.4.1 from 2010-06-29 (19
times).

'_geom_bond_publ_flag' value 'N' changed to 'n' according to
/home/saulius/struct/CIF-dictionaries/cif_core.dic dictionary named
'cif_core.dic' version 2.4.1 from 2010-06-29 (2
times).

'_geom_angle_publ_flag' value 'N' changed to 'n' according
to /home/saulius/struct/CIF-dictionaries/cif_core.dic dictionary
named 'cif_core.dic' version 2.4.1 from 2010-06-29 (20
times).

'_geom_angle_publ_flag' value 'Y' changed to 'y' according
to /home/saulius/struct/CIF-dictionaries/cif_core.dic dictionary
named 'cif_core.dic' version 2.4.1 from 2010-06-29 (21
time).

'_geom_torsion_publ_flag' value 'N' changed to 'n' according
to /home/saulius/struct/CIF-dictionaries/cif_core.dic dictionary
named 'cif_core.dic' version 2.4.1 from 2010-06-29 (90 times).

Automatic conversion script
Id: cif_fix_values 1715 2011-07-08 13:25:40Z adriana 

The following automatic conversions were performed:

'_exptl_crystal_density_meas' value 'not measured' was changed to '?'
- the value is perceived as not measured.

Automatic conversion script
Id: cif_fix_values 3008 2015-01-20 13:52:24Z robertas 
;
_cod_original_sg_symbol_H-M 'P 21/n'
_cod_database_code 2005353

loop_
_symmetry_equiv_pos_as_xyz
'x, y, z'
'-x+1/2, y+1/2, -z+1/2'
'-x, -y, -z'
'x-1/2, -y-1/2, z-1/2'

loop_
_atom_site_aniso_label
_atom_site_aniso_U_11
_atom_site_aniso_U_22
_atom_site_aniso_U_33
_atom_site_aniso_U_12
_atom_site_aniso_U_13
_atom_site_aniso_U_23
Na 0.0256(6) 0.0233(6) 0.0283(6) -0.0016(5) 0.0110(5) -0.0037(5)
P1 0.0128(4) 0.0149(4) 0.0135(4) 0.0003(3) 0.0030(3) 0.0010(3)
P2 0.0139(4) 0.0153(4) 0.0117(4) -0.0019(3) 0.0014(3) -0.0011(3)
O11 0.0176(10) 0.0204(11) 0.0226(11) -0.0037(8) 0.0053(8) 0.0003(8)
O12 0.0162(10) 0.0213(11) 0.0244(11) 0.0033(8) 0.0049(8) 0.0044(8)
O13 0.0279(11) 0.0180(10) 0.0138(10) 0.0045(8) 0.0049(8) 0.0034(8)
O21 0.0131(10) 0.0250(11) 0.0242(10) 0.0013(8) 0.0051(8) 0.0053(9)
O22 0.0198(10) 0.0217(10) 0.0153(10) -0.0016(8) -0.0018(8) 0.0004(8)
O23 0.0193(10) 0.0186(10) 0.0219(10) -0.0026(8) 0.0040(8) -0.0068(8)
O1 0.0182(10) 0.0154(10) 0.0194(10) 0.0028(8) 0.0080(8) -0.0013(8)
C1 0.0149(14) 0.0119(14) 0.0132(14) 0.0002(11) 0.0026(11) -0.0006(11)
C2 0.0190(14) 0.0189(15) 0.0130(14) -0.0027(12) 0.0025(11) 0.0003(12)
C3 0.030(2) 0.033(2) 0.0143(15) -0.0108(14) 0.0013(13) 0.0012(13)
C4 0.024(2) 0.023(2) 0.0144(14) -0.0044(12) 0.0027(12) -0.0021(12)
N 0.0258(13) 0.0219(13) 0.0118(12) -0.0008(11) 0.0018(10) -0.0010(10)
O1W 0.0196(10) 0.0293(11) 0.0286(11) -0.0005(9) 0.0060(9) -0.0116(9)
O2W 0.0323(13) 0.0347(13) 0.0359(13) 0.0014(10) 0.0018(10) -0.0035(10)
O3W 0.0224(12) 0.073(2) 0.0316(13) 0.0003(12) 0.0047(10) -0.0063(12)

loop_
_atom_site_label
_atom_site_occupancy
_atom_site_fract_x
_atom_site_fract_y
_atom_site_fract_z
_atom_site_U_iso_or_equiv
_atom_site_thermal_displace_type
_atom_site_calc_flag
_atom_site_refinement_flags
_atom_site_type_symbol
Na 1 0.4697(2) -0.02784(12) 0.74476(6) 0.0250(3) Uani d . Na
P1 1 0.49634(9) 0.24792(7) 0.84194(3) 0.0137(2) Uani d . P
P2 1 0.10487(9) 0.11647(8) 0.82045(3) 0.0138(2) Uani d . P
O11 1 0.5865(2) 0.3918(2) 0.86876(10) 0.0200(5) Uani d . O
O12 1 0.6103(2) 0.1093(2) 0.85755(10) 0.0205(5) Uani d . O
O13 1 0.4313(3) 0.2518(2) 0.76026(9) 0.0198(5) Uani d . O
H13 1 0.3988 0.3270 0.74436 0.026 Uiso d R H
O21 1 -0.0324(2) 0.0534(2) 0.86734(9) 0.0206(5) Uani d . O
H21 1 -0.1319 0.0831 0.86218 0.027 Uiso d R H
O22 1 0.0014(3) 0.2124(2) 0.76285(9) 0.0196(4) Uani d . O
O23 1 0.2092(2) -0.0148(2) 0.79883(9) 0.0199(4) Uani d . O
O1 1 0.2043(2) 0.3831(2) 0.87556(9) 0.0171(4) Uani d . O
H1 1 0.1332 0.3835 0.89977 0.022 Uiso d R H
C1 1 0.2775(4) 0.2339(3) 0.87803(13) 0.0133(6) Uani d . C
C2 1 0.3170(4) 0.1744(3) 0.95346(13) 0.0170(6) Uani d . C
H2B 1 0.2019 0.1711 0.97080 0.022 Uiso d R H
H2A 1 0.3637 0.0747 0.95317 0.022 Uiso d R H
C3 1 0.4575(4) 0.2677(3) 1.00353(14) 0.0259(7) Uani d . C
H3A 1 0.4316 0.3710 0.99428 0.034 Uiso d R H
H3B 1 0.5813 0.2474 0.99553 0.034 Uiso d R H
C4 1 0.4497(4) 0.2351(3) 1.07878(14) 0.0205(7) Uani d . C
H4A 1 0.3268 0.2577 1.08724 0.027 Uiso d R H
H4B 1 0.4732 0.1314 1.08796 0.027 Uiso d R H
N 1 0.5907(3) 0.3252(3) 1.12617(11) 0.0200(5) Uani d . N
HA 1 0.7048 0.2985 1.11836 0.026 Uiso d R H
HB 1 0.5783 0.3039 1.17006 0.026 Uiso d R H
HC 1 0.5680 0.4221 1.11626 0.026 Uiso d R H
O1W 1 0.6887(3) 0.0728(2) 0.68799(10) 0.0256(5) Uani d . O
H1WA 1 0.7439 0.0137 0.66892 0.033 Uiso d R H
H1WB 1 0.7610 0.1253 0.71294 0.033 Uiso d R H
O2W 1 0.4481(3) 0.2423(2) 0.59175(11) 0.0349(6) Uani d . O
H2WA 1 0.5194 0.1972 0.62000 0.045 Uiso d R H
H2WB 1 0.4667 0.3292 0.59455 0.045 Uiso d R H
O3W 1 0.4328(3) 0.1189(3) 0.45162(12) 0.0423(6) Uani d . O
H3WA 1 0.3275 0.1209 0.43211 0.055 Uiso d R H
H3WB 1 0.4462 0.1485 0.49039 0.055 Uiso d R H

loop_
_atom_type_symbol
_atom_type_description
_atom_type_scat_dispersion_real
_atom_type_scat_dispersion_imag
_atom_type_scat_source
C C 0.0033 0.0016 'International Tables Vol C Tables 4.2.6.8 and 6.1.1.4'
H H 0.0000 0.0000 'International Tables Vol C Tables 4.2.6.8 and 6.1.1.4'
N N 0.0061 0.0033 'International Tables Vol C Tables 4.2.6.8 and 6.1.1.4'
O O 0.0106 0.0060 'International Tables Vol C Tables 4.2.6.8 and 6.1.1.4'
Na Na 0.0362 0.0249 'International Tables Vol C Tables 4.2.6.8 and 6.1.1.4'
P P 0.1023 0.0942 'International Tables Vol C Tables 4.2.6.8 and 6.1.1.4'

loop_
_geom_angle_atom_site_label_1
_geom_angle_atom_site_label_2
_geom_angle_atom_site_label_3
_geom_angle_site_symmetry_1
_geom_angle_site_symmetry_3
_geom_angle
_geom_angle_publ_flag
O1W Na O23 . . 153.37(9) n
O1W Na O22 . 2_546 106.53(8) n
O23 Na O22 . 2_546 99.65(8) n
O1W Na O13 . . 76.60(7) n
O23 Na O13 . . 77.39(7) n
O22 Na O13 2_546 . 176.41(8) n
O1W Na O12 . . 91.22(7) n
O23 Na O12 . . 79.47(7) n
O22 Na O12 2_546 . 120.38(8) n
O13 Na O12 . . 57.31(6) n
O1W Na O1 . 2_546 87.22(7) n
O23 Na O1 . 2_546 97.08(7) n
O22 Na O1 2_546 2_546 70.65(7) n
O13 Na O1 . 2_546 111.55(7) n
O12 Na O1 . 2_546 168.75(7) n
O12 P1 O11 . . 117.20(10) y
O12 P1 O13 . . 106.00(10) y
O11 P1 O13 . . 111.30(10) y
O12 P1 C1 . . 110.30(10) y
O11 P1 C1 . . 106.00(10) y
O13 P1 C1 . . 105.40(10) y
O22 P2 O23 . . 116.80(10) y
O22 P2 O21 . . 110.90(10) y
O23 P2 O21 . . 106.60(10) y
O22 P2 C1 . . 108.40(10) y
O23 P2 C1 . . 107.30(10) y
O21 P2 C1 . . 106.50(10) y
P1 O12 Na . . 96.21(9) n
P1 O13 Na . . 94.52(9) n
P2 O22 Na . 2_556 125.40(10) n
P2 O23 Na . . 131.20(10) n
C1 O1 Na . 2_556 115.9(2) n
O1 C1 C2 . . 111.0(2) y
O1 C1 P2 . . 107.8(2) y
C2 C1 P2 . . 111.5(2) y
O1 C1 P1 . . 105.1(2) y
C2 C1 P1 . . 111.2(2) y
P2 C1 P1 . . 110.00(10) y
C3 C2 C1 . . 113.9(2) y
C4 C3 C2 . . 112.0(2) y
N C4 C3 . . 110.7(2) y

loop_
_geom_bond_atom_site_label_1
_geom_bond_atom_site_label_2
_geom_bond_site_symmetry_2
_geom_bond_distance
_geom_bond_publ_flag
Na O1W . 2.288(2) y
Na O23 . 2.335(2) y
Na O22 2_546 2.355(2) y
Na O13 . 2.557(2) y
Na O12 . 2.565(2) y
Na O1 2_546 2.580(2) y
P1 O12 . 1.498(2) y
P1 O11 . 1.502(2) y
P1 O13 . 1.576(2) y
P1 C1 . 1.860(3) y
P2 O22 . 1.504(2) y
P2 O23 . 1.506(2) y
P2 O21 . 1.579(2) y
P2 C1 . 1.854(3) y
O22 Na 2_556 2.355(2) n
O1 C1 . 1.443(3) y
O1 Na 2_556 2.580(2) n
C1 C2 . 1.542(4) y
C2 C3 . 1.528(4) y
C3 C4 . 1.508(4) y
C4 N . 1.489(4) y

loop_
_geom_torsion_atom_site_label_1
_geom_torsion_atom_site_label_2
_geom_torsion_atom_site_label_3
_geom_torsion_atom_site_label_4
_geom_torsion_site_symmetry_1
_geom_torsion_site_symmetry_4
_geom_torsion
_geom_torsion_publ_flag
O1W Na P1 O12 . . -91.70(10) n
O23 Na P1 O12 . . 106.19(10) n
O22 Na P1 O12 2_546 . 30.31(14) n
O13 Na P1 O12 . . -153.54(13) n
O1 Na P1 O12 2_546 . -177.92(13) n
P2 Na P1 O12 2_546 . 63.7(2) n
O1W Na P1 O11 . . -7.9(2) n
O23 Na P1 O11 . . -170.0(2) n
O22 Na P1 O11 2_546 . 114.1(2) n
O13 Na P1 O11 . . -69.7(2) n
O12 Na P1 O11 . . 83.8(2) n
O1 Na P1 O11 2_546 . -94.1(2) n
P2 Na P1 O11 2_546 . 147.5(2) n
O1W Na P1 O13 . . 61.84(10) n
O23 Na P1 O13 . . -100.27(10) n
O22 Na P1 O13 2_546 . -176.2(2) n
O12 Na P1 O13 . . 153.54(13) n
O1 Na P1 O13 2_546 . -24.38(12) n
P2 Na P1 O13 2_546 . -142.8(2) n
O1W Na P1 C1 . . 162.08(10) n
O23 Na P1 C1 . . -0.02(10) n
O22 Na P1 C1 2_546 . -75.91(14) n
O13 Na P1 C1 . . 100.24(12) n
O12 Na P1 C1 . . -106.22(12) n
O1 Na P1 C1 2_546 . 75.87(12) n
P2 Na P1 C1 2_546 . -42.5(2) n
O11 P1 O12 Na . . -147.29(9) n
O13 P1 O12 Na . . -22.34(11) n
C1 P1 O12 Na . . 91.25(11) n
O1W Na O12 P1 . . 88.73(10) n
O23 Na O12 P1 . . -66.16(9) n
O22 Na O12 P1 2_546 . -161.25(9) n
O13 Na O12 P1 . . 15.53(8) n
O1 Na O12 P1 2_546 . 6.9(4) n
P2 Na O12 P1 2_546 . -154.87(7) n
O12 P1 O13 Na . . 22.35(11) n
O11 P1 O13 Na . . 150.89(9) n
C1 P1 O13 Na . . -94.58(10) n
O1W Na O13 P1 . . -115.00(10) n
O23 Na O13 P1 . . 70.77(9) n
O22 Na O13 P1 2_546 . 36.1(14) n
O12 Na O13 P1 . . -14.70(7) n
O1 Na O13 P1 2_546 . 163.48(8) n
P2 Na O13 P1 2_546 . 146.64(14) n
O23 P2 O22 Na . 2_556 -127.70(13) n
O21 P2 O22 Na . 2_556 110.03(13) n
C1 P2 O22 Na . 2_556 -6.5(2) n
O22 P2 O23 Na . . 66.4(2) n
O21 P2 O23 Na . . -169.09(12) n
C1 P2 O23 Na . . -55.3(2) n
Na P2 O23 Na 2_556 . 29.6(2) n
O1W Na O23 P2 . . -9.9(3) n
O22 Na O23 P2 2_546 . -179.34(13) n
O13 Na O23 P2 . . 2.73(14) n
O12 Na O23 P2 . . 61.31(14) n
O1 Na O23 P2 2_546 . -107.85(14) n
P1 Na O23 P2 . . 33.39(12) n
P2 Na O23 P2 2_546 . -158.42(13) n
Na O1 C1 C2 2_556 . -160.8(2) n
Na O1 C1 P2 2_556 . -38.4(2) n
Na O1 C1 P1 2_556 . 78.8(2) n
O22 P2 C1 O1 . . 29.4(2) n
O23 P2 C1 O1 . . 156.3(2) n
O21 P2 C1 O1 . . -89.9(2) n
Na P2 C1 O1 2_556 . 25.66(14) n
O22 P2 C1 C2 . . 151.5(2) n
O23 P2 C1 C2 . . -81.6(2) n
O21 P2 C1 C2 . . 32.2(2) n
Na P2 C1 C2 2_556 . 147.7(2) n
O22 P2 C1 P1 . . -84.63(14) n
O23 P2 C1 P1 . . 42.2(2) n
O21 P2 C1 P1 . . 156.04(12) n
Na P2 C1 P1 2_556 . -88.39(12) n
O12 P1 C1 O1 . . 166.15(15) n
O11 P1 C1 O1 . . 38.3(2) n
O13 P1 C1 O1 . . -79.9(2) n
Na P1 C1 O1 . . -136.71(14) n
O12 P1 C1 C2 . . 46.0(2) n
O11 P1 C1 C2 . . -81.9(2) n
O13 P1 C1 C2 . . 159.9(2) n
Na P1 C1 C2 . . 103.1(2) n
O12 P1 C1 P2 . . -78.07(15) n
O11 P1 C1 P2 . . 154.04(12) n
O13 P1 C1 P2 . . 35.9(2) n
Na P1 C1 P2 . . -20.93(13) n
O1 C1 C2 C3 . . -59.3(3) n
P2 C1 C2 C3 . . -179.5(2) n
P1 C1 C2 C3 . . 57.3(3) n
C1 C2 C3 C4 . . 162.9(2) n
C2 C3 C4 N . . 178.8(2) n
